data_1534382
loop_
_publ_author_name
'Cushen, D.W.'
'Hulme, R.'

_publ_section_title
;
 The crystal and molecular structure of antimony tribromide: beta-antimony
 tribromide.
;
_journal_name_full 'Journal of the Chemical Society'
_journal_page_first 2218
_journal_page_last 2222
_journal_volume 1962
_journal_year 1962
_chemical_formula_sum 'Br3 Sb'
_chemical_name_systematic 'Sb Br3'
_space_group_IT_number 62
_symmetry_space_group_name_Hall '-P 2c 2ab'
_symmetry_space_group_name_H-M 'P b n m'
_cell_angle_alpha 90
_cell_angle_beta 90
_cell_angle_gamma 90
_cell_formula_units_Z 4
_cell_length_a 6.68
_cell_length_b 8.25
_cell_length_c 9.96
_cell_volume 548.896
_citation_journal_id_ASTM JCSOA9
_cod_data_source_file Cushen_JCSOA9_1962_1851.cif
_cod_data_source_block Br3Sb1
_cod_original_cell_volume 548.8956
_cod_original_sg_symbol_Hall '-P 2ac 2n (z,x,y)'
_cod_original_formula_sum 'Br3 Sb1'
_cod_database_code 1534382

loop_
_symmetry_equiv_pos_as_xyz
x,y,z
x+1/2,-y+1/2,-z
-x+1/2,y+1/2,-z+1/2
-x,-y,z+1/2
-x,-y,-z
-x-1/2,y-1/2,z
x-1/2,-y-1/2,z-1/2
x,y,-z-1/2

loop_
_atom_site_label
_atom_site_type_symbol
_atom_site_fract_x
_atom_site_fract_y
_atom_site_fract_z
_atom_site_occupancy
_atom_site_U_iso_or_equiv
Br1 Br-1 0.671 0.075 0.25 1 0.0
Br2 Br-1 0.142 0.184 0.067 1 0.0
Sb1 Sb+3 0.0267 0.995 0.25 1 0.0
